data_7125276
loop_
_publ_author_name
'Ruch, Aaron A.'
'Kong, Fanji'
'Nesterov, Vladimir N.'
'Slaughter, LeGrande M'

_publ_section_title
;
 Tetracyclic dihydronaphthalene derivatives via gold-catalyzed aminative
 homodimerization of ortho-alkynylbenzaldehydes.
;
_journal_issue 98
_journal_name_full 'Chemical communications (Cambridge, England)'
_journal_page_first 14133
_journal_page_last 14136
_journal_paper_doi 10.1039/c6cc08132k
_journal_volume 52
_journal_year 2016
_chemical_formula_moiety 'C44 H47 N O2 S2, 0.5(C6 H14)'
_chemical_formula_sum 'C47 H54 N O2 S2'
_chemical_formula_weight 729.03
_chemical_name_systematic
5-(dicyclohexylamino)-6a-(4-(methylthio)phenyl)-6a,7-dihydro-5H-dibenzo[c,g]chromen-7-yl)(4-(methylthio)phenyl)methanone
_space_group_IT_number 14
_space_group_name_Hall '-P 2yn'
_space_group_name_H-M_alt 'P 1 21/n 1'
_symmetry_cell_setting monoclinic
_symmetry_Int_Tables_number 14
_symmetry_space_group_name_Hall '-P 2yn'
_symmetry_space_group_name_H-M 'P 1 21/n 1'
_atom_sites_solution_hydrogens geom
_atom_sites_solution_primary direct
_atom_sites_solution_secondary difmap
_audit_creation_method SHELXL-97
_audit_update_record
;
2016-10-06 deposited with the CCDC.
2016-11-15 downloaded from the CCDC.
;
_cell_angle_alpha 90.00
_cell_angle_beta 108.1600(10)
_cell_angle_gamma 90.00
_cell_formula_units_Z 4
_cell_length_a 16.9652(11)
_cell_length_b 13.3015(8)
_cell_length_c 18.3142(11)
_cell_measurement_reflns_used 9912
_cell_measurement_temperature 200(2)
_cell_measurement_theta_max 27.06
_cell_measurement_theta_min 2.34
_cell_volume 3927.0(4)
_computing_cell_refinement 'APEX2 (Bruker-AXS, 2007)'
_computing_data_collection 'APEX2 (Bruker-AXS, 2007)'
_computing_data_reduction 'APEX2 (Bruker-AXS, 2007)'
_computing_molecular_graphics 'SHELXTL (Sheldrick, 2008)'
_computing_publication_material 'SHELXTL (Sheldrick, 2008)'
_computing_structure_refinement 'SHELXL-97 (Sheldrick, 2008)'
_computing_structure_solution 'SHELXS-97 (Sheldrick, 2008)'
_diffrn_ambient_temperature 200(2)
_diffrn_measured_fraction_theta_full 1.000
_diffrn_measured_fraction_theta_max 1.000
_diffrn_measurement_device_type 'Bruker Apex-II CCD'
_diffrn_measurement_method '\f and \w scans'
_diffrn_radiation_monochromator graphite
_diffrn_radiation_probe x-ray
_diffrn_radiation_type MoK\a
_diffrn_radiation_wavelength 0.71073
_diffrn_reflns_av_R_equivalents 0.0633
_diffrn_reflns_av_sigmaI/netI 0.0393
_diffrn_reflns_limit_h_max 21
_diffrn_reflns_limit_h_min -21
_diffrn_reflns_limit_k_max 17
_diffrn_reflns_limit_k_min -17
_diffrn_reflns_limit_l_max 23
_diffrn_reflns_limit_l_min -23
_diffrn_reflns_number 52005
_diffrn_reflns_theta_full 27.08
_diffrn_reflns_theta_max 27.08
_diffrn_reflns_theta_min 1.43
_diffrn_source 'fine-focus sealed tube'
_exptl_absorpt_coefficient_mu 0.175
_exptl_absorpt_correction_T_max 0.9813
_exptl_absorpt_correction_T_min 0.9491
_exptl_absorpt_correction_type multi-scan
_exptl_absorpt_process_details SADABS
_exptl_crystal_colour colourless
_exptl_crystal_density_diffrn 1.233
_exptl_crystal_density_method 'not measured'
_exptl_crystal_description block
_exptl_crystal_F_000 1564
_exptl_crystal_recrystallization_method 'slow diff of n-hexane into dichloromethane soln'
_exptl_crystal_size_max 0.30
_exptl_crystal_size_mid 0.26
_exptl_crystal_size_min 0.11
_refine_diff_density_max 0.475
_refine_diff_density_min -0.473
_refine_diff_density_rms 0.049
_refine_ls_extinction_method none
_refine_ls_goodness_of_fit_ref 1.004
_refine_ls_hydrogen_treatment constr
_refine_ls_matrix_type full
_refine_ls_number_parameters 484
_refine_ls_number_reflns 8655
_refine_ls_number_restraints 2
_refine_ls_restrained_S_all 1.004
_refine_ls_R_factor_all 0.0528
_refine_ls_R_factor_gt 0.0440
_refine_ls_shift/su_max 0.001
_refine_ls_shift/su_mean 0.000
_refine_ls_structure_factor_coef Fsqd
_refine_ls_weighting_details 'calc w=1/[\s^2^(Fo^2^)+(0.0600P)^2^+1.8000P] where P=(Fo^2^+2Fc^2^)/3'
_refine_ls_weighting_scheme calc
_refine_ls_wR_factor_gt 0.1155
_refine_ls_wR_factor_ref 0.1246
_reflns_number_gt 7320
_reflns_number_total 8655
_reflns_threshold_expression >2sigma(I)
_cod_data_source_file c6cc08132k2.cif
_cod_data_source_block cmpd3c_aar077
_cod_original_sg_symbol_Hall '-P 2yn '
_cod_original_sg_symbol_H-M 'P 21/n'
_cod_database_code 7125276

loop_
_symmetry_equiv_pos_as_xyz
'x, y, z'
'-x+1/2, y+1/2, -z+1/2'
'-x, -y, -z'
'x-1/2, -y-1/2, z-1/2'

loop_
_atom_site_label
_atom_site_type_symbol
_atom_site_fract_x
_atom_site_fract_y
_atom_site_fract_z
_atom_site_U_iso_or_equiv
_atom_site_adp_type
_atom_site_occupancy
_atom_site_symmetry_multiplicity
_atom_site_calc_flag
_atom_site_refinement_flags
_atom_site_disorder_group
S1 S 0.58804(3) 0.37983(3) 0.20618(2) 0.03909(12) Uani 1 1 d . .
O1 O 0.52313(6) 0.87728(7) 0.22145(5) 0.0223(2) Uani 1 1 d . .
N1 N 0.41518(7) 0.91098(9) 0.27413(6) 0.0246(2) Uani 1 1 d . .
C1 C 0.55062(8) 0.83441(10) 0.16136(7) 0.0208(3) Uani 1 1 d . .
S2 S 0.81184(4) 1.07339(5) 0.54601(3) 0.06183(17) Uani 1 1 d . .
C2 C 0.63773(8) 0.88247(10) 0.17469(7) 0.0221(3) Uani 1 1 d . .
H2A H 0.6793 0.8400 0.2130 0.026 Uiso 1 1 calc R .
O2 O 0.61035(7) 1.05958(8) 0.16710(6) 0.0341(2) Uani 1 1 d . .
C3 C 0.66302(8) 0.88722(10) 0.10261(8) 0.0240(3) Uani 1 1 d . .
C4 C 0.74631(9) 0.89231(11) 0.10801(9) 0.0310(3) Uani 1 1 d . .
H4A H 0.7874 0.8878 0.1569 0.037 Uiso 1 1 calc R .
C5 C 0.77014(10) 0.90386(13) 0.04269(10) 0.0378(4) Uani 1 1 d . .
H5A H 0.8273 0.9073 0.0470 0.045 Uiso 1 1 calc R .
C6 C 0.71078(11) 0.91035(13) -0.02868(10) 0.0389(4) Uani 1 1 d . .
H6A H 0.7271 0.9189 -0.0734 0.047 Uiso 1 1 calc R .
C7 C 0.62750(10) 0.90441(12) -0.03486(9) 0.0325(3) Uani 1 1 d . .
H7A H 0.5868 0.9082 -0.0841 0.039 Uiso 1 1 calc R .
C8 C 0.60270(9) 0.89292(10) 0.03048(8) 0.0251(3) Uani 1 1 d . .
C9 C 0.51538(8) 0.88695(10) 0.02472(8) 0.0244(3) Uani 1 1 d . .
H9A H 0.4751 0.9022 -0.0231 0.029 Uiso 1 1 calc R .
C10 C 0.48952(8) 0.86093(10) 0.08399(7) 0.0219(3) Uani 1 1 d . .
C11 C 0.40172(8) 0.84727(10) 0.07844(8) 0.0238(3) Uani 1 1 d . .
C12 C 0.33961(9) 0.84030(11) 0.00657(8) 0.0303(3) Uani 1 1 d . .
H12A H 0.3543 0.8457 -0.0393 0.036 Uiso 1 1 calc R .
C13 C 0.25761(10) 0.82575(12) 0.00219(9) 0.0365(3) Uani 1 1 d . .
H13A H 0.2162 0.8213 -0.0465 0.044 Uiso 1 1 calc R .
C14 C 0.23577(9) 0.81769(12) 0.06873(10) 0.0361(3) Uani 1 1 d . .
H14A H 0.1794 0.8073 0.0657 0.043 Uiso 1 1 calc R .
C15 C 0.29585(9) 0.82468(11) 0.13961(9) 0.0312(3) Uani 1 1 d . .
H15A H 0.2804 0.8193 0.1851 0.037 Uiso 1 1 calc R .
C16 C 0.37912(8) 0.83958(10) 0.14521(8) 0.0244(3) Uani 1 1 d . .
C17 C 0.44199(8) 0.84575(10) 0.22524(8) 0.0231(3) Uani 1 1 d . .
H17A H 0.4482 0.7769 0.2482 0.028 Uiso 1 1 calc R .
C18 C 0.64153(8) 0.98934(10) 0.20851(8) 0.0242(3) Uani 1 1 d . .
C19 C 0.68598(8) 1.00493(10) 0.29178(8) 0.0250(3) Uani 1 1 d . .
C20 C 0.71608(9) 0.92679(11) 0.34344(8) 0.0289(3) Uani 1 1 d . .
H20A H 0.7104 0.8596 0.3250 0.035 Uiso 1 1 calc R .
C21 C 0.75422(9) 0.94453(12) 0.42127(9) 0.0324(3) Uani 1 1 d . .
H21A H 0.7736 0.8897 0.4554 0.039 Uiso 1 1 calc R .
C22 C 0.76394(10) 1.04194(13) 0.44896(9) 0.0368(4) Uani 1 1 d . .
C23 C 0.73526(12) 1.12110(13) 0.39791(11) 0.0465(4) Uani 1 1 d . .
H23A H 0.7420 1.1883 0.4163 0.056 Uiso 1 1 calc R .
C24 C 0.69706(11) 1.10283(12) 0.32070(10) 0.0383(4) Uani 1 1 d . .
H24A H 0.6780 1.1578 0.2867 0.046 Uiso 1 1 calc R .
C25 C 0.56034(8) 0.71986(10) 0.16972(7) 0.0214(3) Uani 1 1 d . .
C26 C 0.54401(10) 0.65644(11) 0.10693(8) 0.0303(3) Uani 1 1 d . .
H26A H 0.5260 0.6844 0.0567 0.036 Uiso 1 1 calc R .
C27 C 0.55331(10) 0.55269(11) 0.11545(8) 0.0329(3) Uani 1 1 d . .
H27A H 0.5417 0.5110 0.0712 0.039 Uiso 1 1 calc R .
C28 C 0.57925(9) 0.51006(10) 0.18777(8) 0.0266(3) Uani 1 1 d . .
C29 C 0.59903(10) 0.57356(11) 0.25163(8) 0.0310(3) Uani 1 1 d . .
H29A H 0.6192 0.5457 0.3018 0.037 Uiso 1 1 calc R .
C30 C 0.58965(9) 0.67651(11) 0.24258(8) 0.0282(3) Uani 1 1 d . .
H30A H 0.6034 0.7185 0.2867 0.034 Uiso 1 1 calc R .
C31 C 0.44226(8) 0.89247(11) 0.35713(8) 0.0254(3) Uani 1 1 d . .
H31A H 0.4292 0.9552 0.3811 0.030 Uiso 1 1 calc R .
C32 C 0.53528(9) 0.87468(12) 0.39402(9) 0.0335(3) Uani 1 1 d . .
H32A H 0.5517 0.8128 0.3725 0.040 Uiso 1 1 calc R .
H32B H 0.5665 0.9317 0.3818 0.040 Uiso 1 1 calc R .
C33 C 0.55727(11) 0.86418(13) 0.48097(9) 0.0390(4) Uani 1 1 d . .
H33A H 0.6172 0.8492 0.5030 0.047 Uiso 1 1 calc R .
H33B H 0.5463 0.9286 0.5030 0.047 Uiso 1 1 calc R .
C34 C 0.50765(12) 0.78155(14) 0.50273(10) 0.0454(4) Uani 1 1 d . .
H34A H 0.5210 0.7794 0.5593 0.054 Uiso 1 1 calc R .
H34B H 0.5231 0.7160 0.4856 0.054 Uiso 1 1 calc R .
C35 C 0.41500(12) 0.79877(15) 0.46616(10) 0.0449(4) Uani 1 1 d . .
H35A H 0.3985 0.8606 0.4877 0.054 Uiso 1 1 calc R .
H35B H 0.3841 0.7417 0.4787 0.054 Uiso 1 1 calc R .
C36 C 0.39221(10) 0.80905(13) 0.37889(9) 0.0353(3) Uani 1 1 d . .
H36A H 0.4031 0.7446 0.3567 0.042 Uiso 1 1 calc R .
H36B H 0.3323 0.8242 0.3571 0.042 Uiso 1 1 calc R .
C37 C 0.39310(9) 1.01455(11) 0.24877(8) 0.0282(3) Uani 1 1 d . .
H37A H 0.3801 1.0152 0.1916 0.034 Uiso 1 1 calc R .
C38 C 0.46104(10) 1.09243(12) 0.28084(11) 0.0378(4) Uani 1 1 d . .
H38A H 0.5103 1.0747 0.2655 0.045 Uiso 1 1 calc R .
H38B H 0.4775 1.0919 0.3377 0.045 Uiso 1 1 calc R .
C39 C 0.43126(14) 1.19774(13) 0.25124(13) 0.0518(5) Uani 1 1 d . .
H39A H 0.4754 1.2471 0.2753 0.062 Uiso 1 1 calc R .
H39B H 0.4208 1.2000 0.1950 0.062 Uiso 1 1 calc R .
C40 C 0.35227(13) 1.22725(13) 0.26884(11) 0.0483(4) Uani 1 1 d . .
H40A H 0.3642 1.2331 0.3251 0.058 Uiso 1 1 calc R .
H40B H 0.3331 1.2937 0.2457 0.058 Uiso 1 1 calc R .
C41 C 0.28423(12) 1.15016(14) 0.23752(11) 0.0472(4) Uani 1 1 d . .
H41A H 0.2667 1.1512 0.1807 0.057 Uiso 1 1 calc R .
H41B H 0.2356 1.1680 0.2538 0.057 Uiso 1 1 calc R .
C42 C 0.31340(10) 1.04528(13) 0.26584(10) 0.0382(4) Uani 1 1 d . .
H42A H 0.2690 0.9965 0.2412 0.046 Uiso 1 1 calc R .
H42B H 0.3233 1.0422 0.3220 0.046 Uiso 1 1 calc R .
C43 C 0.55045(12) 0.32221(12) 0.11385(10) 0.0429(4) Uani 1 1 d . .
H43A H 0.5524 0.2489 0.1197 0.064 Uiso 1 1 calc R .
H43B H 0.5852 0.3426 0.0825 0.064 Uiso 1 1 calc R .
H43C H 0.4931 0.3434 0.0886 0.064 Uiso 1 1 calc R .
C44 C 0.82856(16) 0.9547(2) 0.59399(11) 0.0664(6) Uani 1 1 d . .
H44A H 0.8541 0.9652 0.6493 0.100 Uiso 1 1 calc R .
H44B H 0.8654 0.9136 0.5743 0.100 Uiso 1 1 calc R .
H44C H 0.7753 0.9200 0.5847 0.100 Uiso 1 1 calc R .
C1A C 0.4648(2) 0.5033(2) 0.4624(2) 0.0524(7) Uani 0.716(3) 1 d P 1
H1AA H 0.4221 0.4528 0.4627 0.063 Uiso 0.716(3) 1 calc PR 1
H1AC H 0.4388 0.5706 0.4584 0.063 Uiso 0.716(3) 1 calc PR 1
C3A C 0.4242(9) 0.4958(8) 0.3174(5) 0.0732(19) Uani 0.716(3) 1 d P 1
H3AA H 0.4449 0.4746 0.2754 0.110 Uiso 0.716(3) 1 calc PR 1
H3AB H 0.4059 0.5659 0.3095 0.110 Uiso 0.716(3) 1 calc PR 1
H3AC H 0.3774 0.4530 0.3181 0.110 Uiso 0.716(3) 1 calc PR 1
C2A C 0.49261(19) 0.4862(3) 0.3929(2) 0.0655(8) Uani 0.716(3) 1 d P 1
H2AA H 0.5170 0.4181 0.3963 0.079 Uiso 0.716(3) 1 calc PR 1
H2AB H 0.5368 0.5352 0.3938 0.079 Uiso 0.716(3) 1 calc PR 1
C1B C 0.5028(5) 0.4976(6) 0.4604(6) 0.0524(7) Uani 0.284(3) 1 d PD 2
H1BA H 0.5264 0.4317 0.4531 0.063 Uiso 0.284(3) 1 calc PR 2
H1BB H 0.5415 0.5504 0.4546 0.063 Uiso 0.284(3) 1 calc PR 2
C3B C 0.429(3) 0.517(3) 0.3173(12) 0.0732(19) Uani 0.284(3) 1 d PD 2
H3BA H 0.3736 0.5202 0.2789 0.110 Uiso 0.284(3) 1 calc PR 2
H3BB H 0.4584 0.4580 0.3081 0.110 Uiso 0.284(3) 1 calc PR 2
H3BC H 0.4600 0.5781 0.3134 0.110 Uiso 0.284(3) 1 calc PR 2
C2B C 0.4197(4) 0.5114(7) 0.3971(5) 0.0655(8) Uani 0.284(3) 1 d PD 2
H2BA H 0.3829 0.4543 0.3989 0.079 Uiso 0.284(3) 1 calc PR 2
H2BB H 0.3930 0.5737 0.4073 0.079 Uiso 0.284(3) 1 calc PR 2

loop_
_atom_site_aniso_label
_atom_site_aniso_U_11
_atom_site_aniso_U_22
_atom_site_aniso_U_33
_atom_site_aniso_U_23
_atom_site_aniso_U_13
_atom_site_aniso_U_12
S1 0.0565(3) 0.02057(18) 0.0331(2) 0.00086(14) 0.00375(18) -0.00186(16)
O1 0.0222(4) 0.0238(5) 0.0215(5) -0.0039(3) 0.0076(4) -0.0004(3)
N1 0.0285(6) 0.0245(6) 0.0219(6) 0.0005(4) 0.0094(5) 0.0037(5)
C1 0.0223(6) 0.0212(6) 0.0186(6) -0.0006(5) 0.0061(5) 0.0009(5)
S2 0.0701(4) 0.0685(4) 0.0331(2) -0.0192(2) -0.0040(2) -0.0056(3)
C2 0.0220(6) 0.0224(6) 0.0206(6) -0.0002(5) 0.0048(5) 0.0007(5)
O2 0.0439(6) 0.0252(5) 0.0293(5) 0.0028(4) 0.0059(5) 0.0039(4)
C3 0.0268(7) 0.0210(6) 0.0250(7) -0.0010(5) 0.0094(5) 0.0006(5)
C4 0.0271(7) 0.0326(8) 0.0336(8) -0.0026(6) 0.0100(6) -0.0015(6)
C5 0.0322(8) 0.0426(9) 0.0445(9) -0.0030(7) 0.0204(7) -0.0018(7)
C6 0.0451(9) 0.0440(9) 0.0353(8) -0.0020(7) 0.0236(7) -0.0021(7)
C7 0.0387(8) 0.0342(8) 0.0262(7) -0.0007(6) 0.0123(6) -0.0013(6)
C8 0.0305(7) 0.0209(6) 0.0245(7) -0.0003(5) 0.0094(5) 0.0001(5)
C9 0.0272(7) 0.0222(6) 0.0213(6) 0.0006(5) 0.0041(5) 0.0015(5)
C10 0.0231(6) 0.0190(6) 0.0214(6) -0.0016(5) 0.0040(5) 0.0013(5)
C11 0.0237(6) 0.0199(6) 0.0258(7) -0.0017(5) 0.0049(5) 0.0004(5)
C12 0.0285(7) 0.0318(7) 0.0271(7) -0.0027(6) 0.0038(6) -0.0007(6)
C13 0.0276(7) 0.0381(8) 0.0360(8) -0.0060(7) -0.0014(6) -0.0024(6)
C14 0.0237(7) 0.0371(8) 0.0448(9) -0.0068(7) 0.0067(6) -0.0064(6)
C15 0.0282(7) 0.0304(7) 0.0364(8) -0.0043(6) 0.0119(6) -0.0063(6)
C16 0.0243(6) 0.0200(6) 0.0276(7) -0.0022(5) 0.0061(5) -0.0010(5)
C17 0.0234(6) 0.0221(6) 0.0250(6) -0.0001(5) 0.0093(5) -0.0006(5)
C18 0.0244(6) 0.0228(6) 0.0257(7) -0.0007(5) 0.0085(5) -0.0013(5)
C19 0.0227(6) 0.0259(7) 0.0263(7) -0.0034(5) 0.0077(5) -0.0032(5)
C20 0.0304(7) 0.0274(7) 0.0272(7) -0.0027(5) 0.0064(6) -0.0033(6)
C21 0.0307(7) 0.0371(8) 0.0267(7) 0.0000(6) 0.0051(6) -0.0025(6)
C22 0.0324(8) 0.0466(9) 0.0278(7) -0.0098(7) 0.0042(6) -0.0060(7)
C23 0.0587(11) 0.0314(8) 0.0417(10) -0.0147(7) 0.0045(8) -0.0051(8)
C24 0.0467(9) 0.0264(7) 0.0360(8) -0.0042(6) 0.0046(7) -0.0011(7)
C25 0.0208(6) 0.0215(6) 0.0217(6) -0.0001(5) 0.0064(5) 0.0007(5)
C26 0.0412(8) 0.0256(7) 0.0209(6) 0.0007(5) 0.0049(6) 0.0022(6)
C27 0.0458(9) 0.0250(7) 0.0234(7) -0.0049(5) 0.0044(6) 0.0006(6)
C28 0.0284(7) 0.0210(6) 0.0288(7) -0.0003(5) 0.0065(5) -0.0003(5)
C29 0.0425(8) 0.0262(7) 0.0216(7) 0.0028(5) 0.0059(6) 0.0040(6)
C30 0.0376(8) 0.0242(7) 0.0203(6) -0.0021(5) 0.0052(6) 0.0023(6)
C31 0.0256(7) 0.0283(7) 0.0224(6) -0.0001(5) 0.0075(5) 0.0012(5)
C32 0.0280(7) 0.0385(8) 0.0312(8) 0.0000(6) 0.0054(6) 0.0040(6)
C33 0.0400(9) 0.0386(9) 0.0300(8) -0.0031(7) -0.0014(6) 0.0068(7)
C34 0.0612(11) 0.0411(9) 0.0282(8) 0.0067(7) 0.0058(7) 0.0063(8)
C35 0.0539(10) 0.0503(10) 0.0339(8) 0.0081(8) 0.0186(8) -0.0044(8)
C36 0.0357(8) 0.0403(9) 0.0303(8) 0.0027(6) 0.0109(6) -0.0072(7)
C37 0.0345(7) 0.0247(7) 0.0259(7) -0.0005(5) 0.0101(6) 0.0055(6)
C38 0.0399(9) 0.0289(8) 0.0520(10) -0.0062(7) 0.0251(8) -0.0032(6)
C39 0.0771(14) 0.0288(8) 0.0615(12) -0.0014(8) 0.0389(11) -0.0030(9)
C40 0.0677(12) 0.0289(8) 0.0487(10) -0.0030(7) 0.0186(9) 0.0126(8)
C41 0.0498(10) 0.0424(10) 0.0416(9) -0.0073(7) 0.0028(8) 0.0199(8)
C42 0.0295(8) 0.0367(8) 0.0459(9) -0.0060(7) 0.0081(7) 0.0073(6)
C43 0.0535(10) 0.0271(8) 0.0439(9) -0.0096(7) 0.0090(8) -0.0017(7)
C44 0.0715(14) 0.0891(17) 0.0286(9) -0.0020(10) 0.0009(9) -0.0049(13)
C1A 0.0380(18) 0.0352(11) 0.0834(18) 0.0036(12) 0.0179(18) -0.0041(13)
C3A 0.060(3) 0.069(6) 0.0827(19) -0.007(2) 0.0113(15) -0.003(4)
C2A 0.0459(14) 0.077(2) 0.0702(19) 0.0039(16) 0.0130(13) 0.0015(14)
C1B 0.0380(18) 0.0352(11) 0.0834(18) 0.0036(12) 0.0179(18) -0.0041(13)
C3B 0.060(3) 0.069(6) 0.0827(19) -0.007(2) 0.0113(15) -0.003(4)
C2B 0.0459(14) 0.077(2) 0.0702(19) 0.0039(16) 0.0130(13) 0.0015(14)

loop_
_atom_type_symbol
_atom_type_description
_atom_type_scat_dispersion_real
_atom_type_scat_dispersion_imag
_atom_type_scat_source
C C 0.0033 0.0016 'International Tables Vol C Tables 4.2.6.8 and 6.1.1.4'
H H 0.0000 0.0000 'International Tables Vol C Tables 4.2.6.8 and 6.1.1.4'
N N 0.0061 0.0033 'International Tables Vol C Tables 4.2.6.8 and 6.1.1.4'
O O 0.0106 0.0060 'International Tables Vol C Tables 4.2.6.8 and 6.1.1.4'
S S 0.1246 0.1234 'International Tables Vol C Tables 4.2.6.8 and 6.1.1.4'

loop_
_geom_angle_atom_site_label_1
_geom_angle_atom_site_label_2
_geom_angle_atom_site_label_3
_geom_angle
_geom_angle_site_symmetry_1
_geom_angle_site_symmetry_3
C28 S1 C43 104.90(8) . .
C1 O1 C17 117.19(9) . .
C17 N1 C37 118.38(11) . .
C17 N1 C31 119.55(11) . .
C37 N1 C31 116.97(11) . .
O1 C1 C10 109.44(10) . .
O1 C1 C25 111.54(10) . .
C10 C1 C25 110.21(10) . .
O1 C1 C2 103.60(10) . .
C10 C1 C2 112.99(11) . .
C25 C1 C2 108.93(10) . .
C22 S2 C44 103.85(9) . .
C3 C2 C18 108.92(11) . .
C3 C2 C1 113.20(11) . .
C18 C2 C1 111.08(10) . .
C3 C2 H2A 107.8 . .
C18 C2 H2A 107.8 . .
C1 C2 H2A 107.8 . .
C4 C3 C8 119.61(13) . .
C4 C3 C2 120.00(12) . .
C8 C3 C2 120.26(12) . .
C5 C4 C3 120.58(14) . .
C5 C4 H4A 119.7 . .
C3 C4 H4A 119.7 . .
C6 C5 C4 120.06(15) . .
C6 C5 H5A 120.0 . .
C4 C5 H5A 120.0 . .
C5 C6 C7 119.88(15) . .
C5 C6 H6A 120.1 . .
C7 C6 H6A 120.1 . .
C6 C7 C8 120.61(15) . .
C6 C7 H7A 119.7 . .
C8 C7 H7A 119.7 . .
C7 C8 C3 119.25(13) . .
C7 C8 C9 121.11(13) . .
C3 C8 C9 119.64(12) . .
C10 C9 C8 122.68(12) . .
C10 C9 H9A 118.7 . .
C8 C9 H9A 118.7 . .
C9 C10 C11 123.84(12) . .
C9 C10 C1 121.21(12) . .
C11 C10 C1 114.76(11) . .
C16 C11 C12 118.95(13) . .
C16 C11 C10 119.82(12) . .
C12 C11 C10 121.23(13) . .
C13 C12 C11 120.64(14) . .
C13 C12 H12A 119.7 . .
C11 C12 H12A 119.7 . .
C12 C13 C14 120.05(14) . .
C12 C13 H13A 120.0 . .
C14 C13 H13A 120.0 . .
C15 C14 C13 120.04(14) . .
C15 C14 H14A 120.0 . .
C13 C14 H14A 120.0 . .
C14 C15 C16 120.75(14) . .
C14 C15 H15A 119.6 . .
C16 C15 H15A 119.6 . .
C11 C16 C15 119.58(13) . .
C11 C16 C17 122.58(12) . .
C15 C16 C17 117.84(12) . .
N1 C17 O1 110.26(11) . .
N1 C17 C16 111.97(11) . .
O1 C17 C16 110.95(10) . .
N1 C17 H17A 107.8 . .
O1 C17 H17A 107.8 . .
C16 C17 H17A 107.8 . .
O2 C18 C19 120.96(12) . .
O2 C18 C2 120.12(12) . .
C19 C18 C2 118.90(11) . .
C20 C19 C24 117.48(13) . .
C20 C19 C18 123.60(12) . .
C24 C19 C18 118.91(13) . .
C21 C20 C19 121.71(14) . .
C21 C20 H20A 119.1 . .
C19 C20 H20A 119.1 . .
C22 C21 C20 119.97(15) . .
C22 C21 H21A 120.0 . .
C20 C21 H21A 120.0 . .
C21 C22 C23 119.09(14) . .
C21 C22 S2 123.93(13) . .
C23 C22 S2 116.98(13) . .
C24 C23 C22 120.60(15) . .
C24 C23 H23A 119.7 . .
C22 C23 H23A 119.7 . .
C23 C24 C19 121.15(15) . .
C23 C24 H24A 119.4 . .
C19 C24 H24A 119.4 . .
C26 C25 C30 117.55(12) . .
C26 C25 C1 122.36(12) . .
C30 C25 C1 120.05(12) . .
C25 C26 C27 121.68(13) . .
C25 C26 H26A 119.2 . .
C27 C26 H26A 119.2 . .
C28 C27 C26 120.38(13) . .
C28 C27 H27A 119.8 . .
C26 C27 H27A 119.8 . .
C27 C28 C29 118.47(13) . .
C27 C28 S1 124.75(11) . .
C29 C28 S1 116.78(11) . .
C30 C29 C28 120.68(13) . .
C30 C29 H29A 119.7 . .
C28 C29 H29A 119.7 . .
C29 C30 C25 121.15(13) . .
C29 C30 H30A 119.4 . .
C25 C30 H30A 119.4 . .
N1 C31 C36 111.94(12) . .
N1 C31 C32 115.54(12) . .
C36 C31 C32 110.74(12) . .
N1 C31 H31A 106.0 . .
C36 C31 H31A 106.0 . .
C32 C31 H31A 106.0 . .
C33 C32 C31 111.01(13) . .
C33 C32 H32A 109.4 . .
C31 C32 H32A 109.4 . .
C33 C32 H32B 109.4 . .
C31 C32 H32B 109.4 . .
H32A C32 H32B 108.0 . .
C34 C33 C32 111.52(14) . .
C34 C33 H33A 109.3 . .
C32 C33 H33A 109.3 . .
C34 C33 H33B 109.3 . .
C32 C33 H33B 109.3 . .
H33A C33 H33B 108.0 . .
C33 C34 C35 111.00(14) . .
C33 C34 H34A 109.4 . .
C35 C34 H34A 109.4 . .
C33 C34 H34B 109.4 . .
C35 C34 H34B 109.4 . .
H34A C34 H34B 108.0 . .
C34 C35 C36 111.32(14) . .
C34 C35 H35A 109.4 . .
C36 C35 H35A 109.4 . .
C34 C35 H35B 109.4 . .
C36 C35 H35B 109.4 . .
H35A C35 H35B 108.0 . .
C31 C36 C35 111.01(13) . .
C31 C36 H36A 109.4 . .
C35 C36 H36A 109.4 . .
C31 C36 H36B 109.4 . .
C35 C36 H36B 109.4 . .
H36A C36 H36B 108.0 . .
N1 C37 C38 115.41(12) . .
N1 C37 C42 109.89(12) . .
C38 C37 C42 110.40(12) . .
N1 C37 H37A 106.9 . .
C38 C37 H37A 106.9 . .
C42 C37 H37A 106.9 . .
C37 C38 C39 111.05(15) . .
C37 C38 H38A 109.4 . .
C39 C38 H38A 109.4 . .
C37 C38 H38B 109.4 . .
C39 C38 H38B 109.4 . .
H38A C38 H38B 108.0 . .
C40 C39 C38 112.08(15) . .
C40 C39 H39A 109.2 . .
C38 C39 H39A 109.2 . .
C40 C39 H39B 109.2 . .
C38 C39 H39B 109.2 . .
H39A C39 H39B 107.9 . .
C41 C40 C39 111.20(15) . .
C41 C40 H40A 109.4 . .
C39 C40 H40A 109.4 . .
C41 C40 H40B 109.4 . .
C39 C40 H40B 109.4 . .
H40A C40 H40B 108.0 . .
C40 C41 C42 111.33(14) . .
C40 C41 H41A 109.4 . .
C42 C41 H41A 109.4 . .
C40 C41 H41B 109.4 . .
C42 C41 H41B 109.4 . .
H41A C41 H41B 108.0 . .
C41 C42 C37 112.93(15) . .
C41 C42 H42A 109.0 . .
C37 C42 H42A 109.0 . .
C41 C42 H42B 109.0 . .
C37 C42 H42B 109.0 . .
H42A C42 H42B 107.8 . .
S1 C43 H43A 109.5 . .
S1 C43 H43B 109.5 . .
H43A C43 H43B 109.5 . .
S1 C43 H43C 109.5 . .
H43A C43 H43C 109.5 . .
H43B C43 H43C 109.5 . .
S2 C44 H44A 109.5 . .
S2 C44 H44B 109.5 . .
H44A C44 H44B 109.5 . .
S2 C44 H44C 109.5 . .
H44A C44 H44C 109.5 . .
H44B C44 H44C 109.5 . .
C2A C1A C1A 113.1(4) . 3_666
C2A C1A H1AA 109.0 . .
C1A C1A H1AA 109.0 3_666 .
C2A C1A H1AC 109.0 . .
C1A C1A H1AC 109.0 3_666 .
H1AA C1A H1AC 107.8 . .
C1A C2A C3A 114.1(5) . .
C1A C2A H2AA 108.7 . .
C3A C2A H2AA 108.7 . .
C1A C2A H2AB 108.7 . .
C3A C2A H2AB 108.7 . .
H2AA C2A H2AB 107.6 . .
C1B C1B C2B 114.3(9) 3_666 .
C1B C1B H1BA 108.7 3_666 .
C2B C1B H1BA 108.7 . .
C1B C1B H1BB 108.7 3_666 .
C2B C1B H1BB 108.7 . .
H1BA C1B H1BB 107.6 . .
C2B C3B H3BA 109.5 . .
C2B C3B H3BB 109.5 . .
H3BA C3B H3BB 109.5 . .
C2B C3B H3BC 109.5 . .
H3BA C3B H3BC 109.5 . .
H3BB C3B H3BC 109.5 . .
C3B C2B C1B 112.9(18) . .
C3B C2B H2BA 109.0 . .
C1B C2B H2BA 109.0 . .
C3B C2B H2BB 109.0 . .
C1B C2B H2BB 109.0 . .
H2BA C2B H2BB 107.8 . .

loop_
_geom_bond_atom_site_label_1
_geom_bond_atom_site_label_2
_geom_bond_distance
_geom_bond_site_symmetry_2
S1 C28 1.7622(14) .
S1 C43 1.7837(17) .
O1 C1 1.4400(15) .
O1 C17 1.4613(15) .
N1 C17 1.4197(17) .
N1 C37 1.4647(18) .
N1 C31 1.4652(17) .
C1 C10 1.5137(17) .
C1 C25 1.5352(18) .
C1 C2 1.5579(18) .
S2 C22 1.7591(16) .
S2 C44 1.787(3) .
C2 C3 1.5114(18) .
C2 C18 1.5438(18) .
C2 H2A 1.0000 .
O2 C18 1.2157(17) .
C3 C4 1.387(2) .
C3 C8 1.3984(19) .
C4 C5 1.385(2) .
C4 H4A 0.9500 .
C5 C6 1.382(2) .
C5 H5A 0.9500 .
C6 C7 1.384(2) .
C6 H6A 0.9500 .
C7 C8 1.395(2) .
C7 H7A 0.9500 .
C8 C9 1.4542(19) .
C9 C10 1.3368(19) .
C9 H9A 0.9500 .
C10 C11 1.4722(18) .
C11 C16 1.3948(19) .
C11 C12 1.4095(19) .
C12 C13 1.382(2) .
C12 H12A 0.9500 .
C13 C14 1.384(2) .
C13 H13A 0.9500 .
C14 C15 1.381(2) .
C14 H14A 0.9500 .
C15 C16 1.3983(19) .
C15 H15A 0.9500 .
C16 C17 1.5225(18) .
C17 H17A 1.0000 .
C18 C19 1.4901(19) .
C19 C20 1.391(2) .
C19 C24 1.396(2) .
C20 C21 1.390(2) .
C20 H20A 0.9500 .
C21 C22 1.382(2) .
C21 H21A 0.9500 .
C22 C23 1.391(3) .
C23 C24 1.381(2) .
C23 H23A 0.9500 .
C24 H24A 0.9500 .
C25 C26 1.3828(19) .
C25 C30 1.3953(19) .
C26 C27 1.392(2) .
C26 H26A 0.9500 .
C27 C28 1.381(2) .
C27 H27A 0.9500 .
C28 C29 1.396(2) .
C29 C30 1.383(2) .
C29 H29A 0.9500 .
C30 H30A 0.9500 .
C31 C36 1.524(2) .
C31 C32 1.529(2) .
C31 H31A 1.0000 .
C32 C33 1.525(2) .
C32 H32A 0.9900 .
C32 H32B 0.9900 .
C33 C34 1.511(3) .
C33 H33A 0.9900 .
C33 H33B 0.9900 .
C34 C35 1.522(3) .
C34 H34A 0.9900 .
C34 H34B 0.9900 .
C35 C36 1.529(2) .
C35 H35A 0.9900 .
C35 H35B 0.9900 .
C36 H36A 0.9900 .
C36 H36B 0.9900 .
C37 C38 1.525(2) .
C37 C42 1.535(2) .
C37 H37A 1.0000 .
C38 C39 1.530(2) .
C38 H38A 0.9900 .
C38 H38B 0.9900 .
C39 C40 1.524(3) .
C39 H39A 0.9900 .
C39 H39B 0.9900 .
C40 C41 1.517(3) .
C40 H40A 0.9900 .
C40 H40B 0.9900 .
C41 C42 1.517(2) .
C41 H41A 0.9900 .
C41 H41B 0.9900 .
C42 H42A 0.9900 .
C42 H42B 0.9900 .
C43 H43A 0.9800 .
C43 H43B 0.9800 .
C43 H43C 0.9800 .
C44 H44A 0.9800 .
C44 H44B 0.9800 .
C44 H44C 0.9800 .
C1A C2A 1.505(5) .
C1A C1A 1.520(7) 3_666
C1A H1AA 0.9900 .
C1A H1AC 0.9900 .
C3A C2A 1.509(13) .
C3A H3AA 0.9800 .
C3A H3AB 0.9800 .
C3A H3AC 0.9800 .
C2A H2AA 0.9900 .
C2A H2AB 0.9900 .
C1B C1B 1.49(2) 3_666
C1B C2B 1.530(8) .
C1B H1BA 0.9900 .
C1B H1BB 0.9900 .
C3B C2B 1.519(10) .
C3B H3BA 0.9800 .
C3B H3BB 0.9800 .
C3B H3BC 0.9800 .
C2B H2BA 0.9900 .
C2B H2BB 0.9900 .
